data_1532181
loop_
_publ_author_name
'Vashook, V.'
'Vasylechko, L.'
'Knapp, M.'
'Ullmann, H.'
'Guth, U.'

_publ_section_title
;
 Lanthanum doped calcium titanates: synthesis, crystal structure, thermal
 expansion and transport properties
;
_journal_name_full 'Journal of Alloys Compd.'
_journal_page_first 13
_journal_page_last 23
_journal_volume 354
_journal_year 2003
_chemical_formula_sum 'Ca0.9 La0.1 O3 Ti'
_chemical_name_systematic '(La0.1 Ca0.9) (Ti O3)'
_space_group_IT_number 62
_symmetry_space_group_name_Hall '-P 2c 2ab'
_symmetry_space_group_name_H-M 'P b n m'
_cell_angle_alpha 90
_cell_angle_beta 90
_cell_angle_gamma 90
_cell_formula_units_Z 4
_cell_length_a 5.40376
_cell_length_b 5.45264
_cell_length_c 7.6679
_cell_volume 225.933
_citation_journal_id_ASTM JALCEU
_cod_data_source_file Vashook_JALCEU_2003_1390.cif
_cod_data_source_block Ca0.9La0.1O3Ti1
_cod_original_cell_volume 225.9328
_cod_original_sg_symbol_Hall '-P 2ac 2n (z,x,y)'
_cod_original_formula_sum 'Ca0.9 La0.1 O3 Ti1'
_cod_database_code 1532181

loop_
_symmetry_equiv_pos_as_xyz
x,y,z
x+1/2,-y+1/2,-z
-x+1/2,y+1/2,-z+1/2
-x,-y,z+1/2
-x,-y,-z
-x-1/2,y-1/2,z
x-1/2,-y-1/2,z-1/2
x,y,-z-1/2

loop_
_atom_site_label
_atom_site_type_symbol
_atom_site_fract_x
_atom_site_fract_y
_atom_site_fract_z
_atom_site_occupancy
_atom_site_U_iso_or_equiv
O2 O-2 0.2137 0.2117 0.5365 1 0.0
Ti1 Ti+3 0.5 0 0 1 0.0
Ca1 Ca+2 -0.0058 0.0317 0.25 0.9 0.0
O1 O-2 0.072 0.4868 0.25 1 0.0
La1 La+3 -0.0058 0.0317 0.25 0.1 0.0
